data_1528486
loop_
_publ_author_name
'Flemming, A.'
'Koeckerling, M.'

_publ_section_title
;
 Niobium alcoholate clusters with an octahedral arrangement of metal
 atoms: [K (C H3 O H)4]2 [Nb6 (O C H3)18] and [Na ([18]crown-6)-(C2 H5 O
 H)2]2 [Nb6 (O C2 H5)12 (N C S)6]
;
_journal_name_full 'Angew. Chem. Int. ed.'
_journal_page_first 2605
_journal_page_last 2608
_journal_volume 48
_journal_year 2009
_chemical_formula_sum 'C26 H86 K2 Nb6 O26'
_chemical_name_systematic '(K (C H3 O H)4)2 (Nb6 (O C H3)18)'
_space_group_IT_number 15
_symmetry_space_group_name_Hall '-C 2yc'
_symmetry_space_group_name_H-M 'C 1 2/c 1'
_cell_angle_alpha 90
_cell_angle_beta 117.315
_cell_angle_gamma 90
_cell_formula_units_Z 4
_cell_length_a 26.177
_cell_length_b 12.1643
_cell_length_c 19.151
_cell_volume 5418.193
_citation_journal_id_ASTM ACIEF5
_cod_data_source_file Flemming_ACIEF5_2009_1685.cif
_cod_data_source_block C26H86K2Nb6O26
_cod_database_code 1528486

loop_
_symmetry_equiv_pos_as_xyz
x,y,z
-x,y,-z+1/2
-x,-y,-z
x,-y,z-1/2
x+1/2,y+1/2,z
-x+1/2,y+1/2,-z+1/2
-x+1/2,-y+1/2,-z
x+1/2,-y+1/2,z-1/2

loop_
_atom_site_label
_atom_site_type_symbol
_atom_site_fract_x
_atom_site_fract_y
_atom_site_fract_z
_atom_site_occupancy
_atom_site_U_iso_or_equiv
H17 H-1 0.1782 0.5054 0.2893 1 0.0
O8 O-2 0.18001 0.11515 0.55171 1 0.0
O12 O-2 -0.03883 0.1805 0.4889 1 0.0
H30 H-1 -0.0068 0.0554 0.3246 1 0.0
H24 H-1 0.1651 0.0438 0.6336 1 0.0
H18 H-1 0.1303 0.4122 0.2494 1 0.0
O2 O-2 0.12956 -0.00419 0.40528 1 0.0
H28 H+1 0.071 -0.008 0.42 1 0.0
H15 H-1 0.2193 0.6319 0.4399 1 0.0
C1 C+4 0.0958 0.5615 0.3567 1 0.0
H13 H-1 0.2735 0.6401 0.5251 1 0.0
C6 C+4 0.17171 0.4266 0.2781 1 0.0
H19 H-1 0.1545 0.0125 0.2791 1 0.0
O11 O-2 0.11185 0.2022 0.65536 1 0.0
C3 C+4 0.2519 0.2557 0.2233 1 0.0
O3 O-2 0.27957 0.26198 0.30349 1 0.0
O4 O-2 0.12487 0.23297 0.39987 1 0.0
H36 H+1 -0.04 0.127 0.509 1 0.0
H21 H-1 0.1594 0.1223 0.2365 1 0.0
C12 C+4 -0.0841 0.2469 0.4708 1 0.0
H34 H-1 0.0505 0.2585 0.6762 1 0.0
H43 H-1 -0.0456 0.4175 0.3462 1 0.0
H23 H-1 0.1419 -0.0248 0.5536 1 0.0
C8 C+4 0.17355 0.0206 0.591 1 0.0
Nb1 Nb+2 0.184652 0.35999 0.450097 1 0.0
H35 H-1 0.0969 0.3489 0.6825 1 0.0
H25 H-1 0.3772 0.016 0.4522 1 0.0
H6 H-1 0.1234 -0.0847 0.3149 1 0.0
H38 H-1 -0.0974 0.2757 0.4174 1 0.0
C9 C+4 0.34303 0.0541 0.4133 1 0.0
Nb2 Nb+2 0.193621 0.1239 0.452625 1 0.0
H16 H-1 0.1902 0.4034 0.2462 1 0.0
H41 H-1 -0.0071 0.5264 0.3726 1 0.0
Nb3 Nb+2 0.261541 0.25478 0.402095 1 0.0
H8 H-1 0.2233 0.3147 0.2022 1 0.0
H27 H-1 0.3108 0.0024 0.3906 1 0.0
H26 H-1 0.3509 0.0836 0.3715 1 0.0
H32 H+1 0.145 0.228 0.667 1 0.0
C11 C+4 0.0915 0.2725 0.6941 1 0.0
H37 H-1 -0.1153 0.2054 0.4735 1 0.0
H29 H-1 -0.0157 -0.0707 0.3403 1 0.0
O13 O-2 0.02931 0.3982 0.4263 1 0.0
H5 H-1 0.1545 -0.1504 0.3962 1 0.0
H33 H-1 0.1127 0.2597 0.7508 1 0.0
O1 O-2 0.11261 0.46878 0.40136 1 0.0
H9 H-1 0.2326 0.1844 0.2072 1 0.0
O6 O-2 0.19535 0.36738 0.34934 1 0.0
O5 O-2 0.24087 0.49104 0.49703 1 0.0
H14 H-1 0.2101 0.6289 0.5169 1 0.0
H40 H+1 0.059 0.432 0.414 1 0.0
C5 C+4 0.23553 0.6069 0.4945 1 0.0
O7 O-2 0.20403 0.12638 0.35191 1 0.0
H31 H-1 -0.0407 0.0249 0.3735 1 0.0
H1 H-1 0.0575 0.5833 0.3489 1 0.0
O9 O-2 0.32871 0.14218 0.45046 1 0.0
H39 H-1 -0.0728 0.3082 0.5081 1 0.0
H7 H-1 0.2798 0.2637 0.2029 1 0.0
O10 O-2 0.04322 0.0059 0.43281 1 0.0
H3 H-1 0.1232 0.6208 0.3835 1 0.0
C10 C+4 -0.00899 0.0037 0.3624 1 0.0
H11 H-1 0.05 0.2886 0.3189 1 0.0
H20 H-1 0.2118 0.037 0.2715 1 0.0
H4 H-1 0.0862 -0.1344 0.3545 1 0.0
C13 C+4 -0.0166 0.4581 0.3911 1 0.0
K1 K+1 0.06695 0.21059 0.49956 1 0.0
H12 H-1 0.0565 0.1578 0.3183 1 0.0
C2 C+4 0.123 -0.1002 0.3648 1 0.0
H10 H-1 0.0891 0.2349 0.2837 1 0.0
C7 C+4 0.18066 0.0703 0.2792 1 0.0
H42 H-1 -0.0319 0.4755 0.4279 1 0.0
H2 H-1 0.0946 0.5473 0.3056 1 0.0
C4 C+4 0.07637 0.2282 0.3243 1 0.0
H22 H-1 0.2092 -0.0223 0.6128 1 0.0
